data_2223605
loop_
_publ_author_name
'Niu, Cao-Yuan'
'Zhang, Hai-Yan'
'Wan, Xin-Sheng'

_publ_section_title
;
 Bis[<i>N</i>'-(3-cyanobenzylidene)isonicotinohydrazide-\k<i>N</i>]silver(I)
 trifluoromethanesulfonate
;
_journal_coeditor_code BH2248
_journal_issue 11
_journal_name_full 'Acta Crystallographica Section E'
_journal_page_first m1285
_journal_paper_doi 10.1107/S1600536809039579
_journal_volume 65
_journal_year 2009
_chemical_formula_iupac '[Ag (C14 H10 N4 O)2] C F3 S O3'
_chemical_formula_moiety 'C28 H20 Ag N8 O2 +, C F3 O3 S -'
_chemical_formula_sum 'C29 H20 Ag F3 N8 O5 S'
_chemical_formula_weight 757.46
_chemical_name_systematic
;
Bis[<i>N</i>'-(3-cyanobenzylidene)isonicotinohydrazide-\k<i>N</i>]silver(I)
trifluoromethanesulfonate
;
_space_group_IT_number 2
_symmetry_cell_setting triclinic
_symmetry_space_group_name_Hall '-P 1'
_symmetry_space_group_name_H-M 'P -1'
_atom_sites_solution_hydrogens geom
_atom_sites_solution_primary direct
_atom_sites_solution_secondary difmap
_audit_creation_method SHELXL-97
_cell_angle_alpha 87.895(4)
_cell_angle_beta 89.918(4)
_cell_angle_gamma 81.355(4)
_cell_formula_units_Z 2
_cell_length_a 7.5481(17)
_cell_length_b 14.164(3)
_cell_length_c 14.175(3)
_cell_measurement_reflns_used 2331
_cell_measurement_temperature 173(2)
_cell_measurement_theta_max 25.50
_cell_measurement_theta_min 2.01
_cell_volume 1497.2(6)
_computing_cell_refinement 'SAINT (Bruker, 2005)'
_computing_data_collection 'APEX2 (Bruker, 2005)'
_computing_data_reduction 'SAINT (Bruker, 2005)'
_computing_molecular_graphics 'SHELXL97 (Sheldrick, 2008) and DIAMOND (Brandenburg, 2005)'
_computing_publication_material 'SHELXL97 (Sheldrick, 2008)'
_computing_structure_refinement 'SHELXL97 (Sheldrick, 2008)'
_computing_structure_solution 'SHELXS97 (Sheldrick, 2008)'
_diffrn_ambient_temperature 173(2)
_diffrn_measured_fraction_theta_full 0.980
_diffrn_measured_fraction_theta_max 0.980
_diffrn_measurement_device_type 'Bruker APEXII CCD area-detector'
_diffrn_measurement_method '\f and \w'
_diffrn_radiation_monochromator graphite
_diffrn_radiation_source 'fine-focus sealed tube'
_diffrn_radiation_type MoK\a
_diffrn_radiation_wavelength 0.71073
_diffrn_reflns_av_R_equivalents 0.0230
_diffrn_reflns_av_sigmaI/netI 0.0465
_diffrn_reflns_limit_h_max 9
_diffrn_reflns_limit_h_min -8
_diffrn_reflns_limit_k_max 17
_diffrn_reflns_limit_k_min -15
_diffrn_reflns_limit_l_max 17
_diffrn_reflns_limit_l_min -15
_diffrn_reflns_number 8251
_diffrn_reflns_theta_full 25.50
_diffrn_reflns_theta_max 25.50
_diffrn_reflns_theta_min 2.01
_exptl_absorpt_coefficient_mu 0.816
_exptl_absorpt_correction_T_max 0.8737
_exptl_absorpt_correction_T_min 0.7801
_exptl_absorpt_correction_type multi-scan
_exptl_absorpt_process_details '(SADABS; Bruker, 2005)'
_exptl_crystal_colour yellow
_exptl_crystal_density_diffrn 1.680
_exptl_crystal_density_method 'not measured'
_exptl_crystal_description needle
_exptl_crystal_F_000 760
_exptl_crystal_size_max 0.32
_exptl_crystal_size_mid 0.22
_exptl_crystal_size_min 0.17
_refine_diff_density_max 1.042
_refine_diff_density_min -0.870
_refine_ls_extinction_method none
_refine_ls_goodness_of_fit_ref 1.033
_refine_ls_hydrogen_treatment mixed
_refine_ls_matrix_type full
_refine_ls_number_constraints 0
_refine_ls_number_parameters 433
_refine_ls_number_reflns 5461
_refine_ls_number_restraints 0
_refine_ls_restrained_S_all 1.033
_refine_ls_R_factor_all 0.0861
_refine_ls_R_factor_gt 0.0603
_refine_ls_shift/su_max 0.000
_refine_ls_shift/su_mean 0.000
_refine_ls_structure_factor_coef Fsqd
_refine_ls_weighting_details 'calc w=1/[\s^2^(Fo^2^)+(0.0934P)^2^+1.7184P] where P=(Fo^2^+2Fc^2^)/3'
_refine_ls_weighting_scheme calc
_refine_ls_wR_factor_gt 0.1552
_refine_ls_wR_factor_ref 0.1752
_reflns_number_gt 3857
_reflns_number_total 5461
_reflns_threshold_expression I>2\s(I)
_cod_data_source_file bh2248.cif
_cod_data_source_block I
_cod_database_code 2223605
_cod_database_fobs_code 2223605

loop_
_symmetry_equiv_pos_as_xyz
'x, y, z'
'-x, -y, -z'

loop_
_atom_site_type_symbol
_atom_site_label
_atom_site_fract_x
_atom_site_fract_y
_atom_site_fract_z
_atom_site_U_iso_or_equiv
_atom_site_adp_type
_atom_site_calc_flag
_atom_site_refinement_flags
_atom_site_occupancy
_atom_site_disorder_assembly
_atom_site_disorder_group
Ag Ag1 0.93777(7) 0.21340(3) 0.17729(3) 0.0685(2) Uani d . 1 . .
N N1 0.8202(6) 0.1314(3) 0.0743(3) 0.0514(11) Uani d . 1 . .
N N2 0.5612(6) -0.0094(4) -0.2091(3) 0.0513(11) Uani d . 1 . .
N N3 0.5110(6) -0.0664(3) -0.2783(3) 0.0521(11) Uani d . 1 . .
N N4 0.0251(8) 0.0449(4) -0.7023(4) 0.0721(14) Uani d . 1 . .
N N5 1.0223(6) 0.3075(3) 0.2790(3) 0.0537(11) Uani d . 1 . .
N N6 1.2968(6) 0.4563(4) 0.5530(3) 0.0513(11) Uani d . 1 . .
N N7 1.3579(6) 0.5147(3) 0.6166(3) 0.0505(10) Uani d . 1 . .
N N8 1.8445(9) 0.4103(5) 1.0418(4) 0.0814(16) Uani d . 1 . .
O O1 0.7156(6) -0.1358(3) -0.1262(3) 0.0635(11) Uani d . 1 . .
O O2 1.2202(6) 0.5775(3) 0.4444(3) 0.0660(11) Uani d . 1 . .
O O3 0.2036(7) 0.2847(3) 0.6588(3) 0.0823(14) Uani d . 1 . .
O O4 0.1417(11) 0.1451(4) 0.7472(4) 0.120(2) Uani d . 1 . .
O O5 0.4103(8) 0.2082(5) 0.7702(4) 0.124(2) Uani d . 1 . .
S S3 0.2325(3) 0.22699(11) 0.74187(11) 0.0677(5) Uani d . 1 . .
F F1 -0.0500(8) 0.3171(5) 0.8159(4) 0.135(2) Uani d . 1 . .
F F2 0.1803(8) 0.3828(3) 0.8371(3) 0.1131(17) Uani d . 1 . .
F F3 0.1446(7) 0.2578(3) 0.9181(3) 0.0987(14) Uani d . 1 . .
C C1 0.8156(7) 0.0385(4) 0.0907(4) 0.0512(13) Uani d . 1 . .
H H1 0.8508 0.0115 0.1513 0.061 Uiso calc R 1 . .
C C2 0.7630(7) -0.0201(4) 0.0248(4) 0.0498(12) Uani d . 1 . .
H H2 0.7614 -0.0859 0.0398 0.060 Uiso calc R 1 . .
C C3 0.7118(6) 0.0181(4) -0.0644(3) 0.0425(11) Uani d . 1 . .
C C4 0.7153(9) 0.1136(4) -0.0820(4) 0.0589(15) Uani d . 1 . .
H H4 0.6811 0.1424 -0.1422 0.071 Uiso calc R 1 . .
C C5 0.7688(9) 0.1674(4) -0.0114(4) 0.0617(15) Uani d . 1 . .
H H5 0.7693 0.2336 -0.0243 0.074 Uiso calc R 1 . .
C C6 0.6637(7) -0.0506(4) -0.1360(4) 0.0471(12) Uani d . 1 . .
C C7 0.4229(7) -0.0216(4) -0.3474(4) 0.0524(13) Uani d . 1 . .
H H7 0.4010 0.0463 -0.3488 0.063 Uiso calc R 1 . .
C C8 0.3555(7) -0.0722(4) -0.4237(3) 0.0473(12) Uani d . 1 . .
C C9 0.3767(9) -0.1707(4) -0.4261(4) 0.0662(16) Uani d . 1 . .
H H9 0.4402 -0.2080 -0.3765 0.079 Uiso calc R 1 . .
C C10 0.3077(11) -0.2158(5) -0.4991(5) 0.082(2) Uani d . 1 . .
H H10 0.3247 -0.2836 -0.4997 0.098 Uiso calc R 1 . .
C C11 0.2132(10) -0.1621(5) -0.5717(5) 0.0746(19) Uani d . 1 . .
H H11 0.1631 -0.1929 -0.6214 0.089 Uiso calc R 1 . .
C C12 0.1925(8) -0.0643(4) -0.5713(4) 0.0559(14) Uani d . 1 . .
C C13 0.2621(7) -0.0184(4) -0.4967(3) 0.0484(12) Uani d . 1 . .
H H13 0.2454 0.0494 -0.4962 0.058 Uiso calc R 1 . .
C C14 0.0978(8) -0.0051(5) -0.6452(4) 0.0572(14) Uani d . 1 . .
C C15 1.0095(7) 0.4007(4) 0.2630(4) 0.0520(13) Uani d . 1 . .
H H15 0.9526 0.4275 0.2064 0.062 Uiso calc R 1 . .
C C16 1.0737(7) 0.4608(4) 0.3233(4) 0.0495(12) Uani d . 1 . .
H H16 1.0617 0.5273 0.3079 0.059 Uiso calc R 1 . .
C C17 1.1562(7) 0.4243(4) 0.4069(3) 0.0442(11) Uani d . 1 . .
C C18 1.1695(10) 0.3279(4) 0.4243(4) 0.0723(19) Uani d . 1 . .
H H18 1.2229 0.2998 0.4813 0.087 Uiso calc R 1 . .
C C19 1.1061(11) 0.2720(4) 0.3597(5) 0.078(2) Uani d . 1 . .
H H19 1.1216 0.2048 0.3721 0.093 Uiso calc R 1 . .
C C20 1.2263(7) 0.4947(4) 0.4696(4) 0.0477(12) Uani d . 1 . .
C C21 1.4326(7) 0.4693(4) 0.6902(4) 0.0510(13) Uani d . 1 . .
H H21 1.4425 0.4016 0.6954 0.061 Uiso calc R 1 . .
C C22 1.5024(7) 0.5212(4) 0.7661(4) 0.0490(12) Uani d . 1 . .
C C23 1.4820(8) 0.6210(4) 0.7655(4) 0.0575(14) Uani d . 1 . .
H H23 1.4170 0.6576 0.7158 0.069 Uiso calc R 1 . .
C C24 1.5556(9) 0.6667(4) 0.8366(4) 0.0648(16) Uani d . 1 . .
H H24 1.5403 0.7345 0.8364 0.078 Uiso calc R 1 . .
C C25 1.6511(8) 0.6137(4) 0.9077(4) 0.0615(15) Uani d . 1 . .
H H25 1.7058 0.6451 0.9553 0.074 Uiso calc R 1 . .
C C26 1.6686(7) 0.5153(4) 0.9106(4) 0.0535(13) Uani d . 1 . .
C C27 1.5949(7) 0.4690(4) 0.8391(4) 0.0504(12) Uani d . 1 . .
H H27 1.6082 0.4012 0.8406 0.060 Uiso calc R 1 . .
C C28 1.7683(8) 0.4570(4) 0.9849(4) 0.0581(14) Uani d . 1 . .
C C29 0.1274(11) 0.2994(4) 0.8338(5) 0.0696(17) Uani d . 1 . .
H H28 1.287(7) 0.397(4) 0.575(4) 0.047(15) Uiso d . 1 . .
H H29 0.529(8) 0.051(4) -0.217(4) 0.055(17) Uiso d . 1 . .

loop_
_atom_site_aniso_label
_atom_site_aniso_U_11
_atom_site_aniso_U_22
_atom_site_aniso_U_33
_atom_site_aniso_U_12
_atom_site_aniso_U_13
_atom_site_aniso_U_23
Ag1 0.0727(4) 0.0744(4) 0.0628(3) -0.0187(2) -0.0167(2) -0.0289(2)
N1 0.053(3) 0.052(3) 0.052(3) -0.012(2) -0.017(2) -0.010(2)
N2 0.056(3) 0.053(3) 0.044(2) -0.004(2) -0.014(2) -0.015(2)
N3 0.054(3) 0.058(3) 0.045(2) -0.010(2) -0.011(2) -0.017(2)
N4 0.074(4) 0.091(4) 0.055(3) -0.024(3) -0.020(3) 0.005(3)
N5 0.064(3) 0.052(3) 0.046(2) -0.010(2) -0.015(2) -0.009(2)
N6 0.062(3) 0.053(3) 0.041(2) -0.014(2) -0.018(2) -0.006(2)
N7 0.051(3) 0.060(3) 0.042(2) -0.013(2) -0.0110(19) -0.009(2)
N8 0.093(4) 0.094(4) 0.059(3) -0.016(3) -0.029(3) -0.005(3)
O1 0.079(3) 0.049(2) 0.064(2) -0.013(2) -0.029(2) -0.0073(18)
O2 0.090(3) 0.051(2) 0.059(2) -0.014(2) -0.028(2) -0.0045(19)
O3 0.120(4) 0.075(3) 0.053(3) -0.018(3) -0.009(2) 0.007(2)
O4 0.200(7) 0.061(3) 0.108(4) -0.045(4) 0.000(4) -0.006(3)
O5 0.091(4) 0.168(6) 0.099(4) 0.032(4) -0.022(3) -0.007(4)
S3 0.0903(12) 0.0504(8) 0.0573(9) 0.0049(8) -0.0142(8) 0.0033(7)
F1 0.096(4) 0.161(5) 0.134(5) 0.022(4) 0.016(3) 0.014(4)
F2 0.199(6) 0.058(2) 0.087(3) -0.033(3) 0.010(3) -0.016(2)
F3 0.163(4) 0.074(2) 0.055(2) -0.009(3) -0.002(2) 0.0057(19)
C1 0.053(3) 0.061(3) 0.040(3) -0.013(3) -0.015(2) 0.000(2)
C2 0.056(3) 0.044(3) 0.050(3) -0.012(2) -0.014(2) 0.004(2)
C3 0.039(3) 0.050(3) 0.040(3) -0.012(2) -0.011(2) -0.002(2)
C4 0.082(4) 0.049(3) 0.046(3) -0.013(3) -0.027(3) 0.004(2)
C5 0.082(4) 0.046(3) 0.058(3) -0.014(3) -0.028(3) 0.002(3)
C6 0.045(3) 0.052(3) 0.045(3) -0.009(2) -0.014(2) -0.004(2)
C7 0.054(3) 0.058(3) 0.044(3) -0.004(3) -0.013(2) -0.010(2)
C8 0.047(3) 0.056(3) 0.040(3) -0.009(2) -0.010(2) -0.006(2)
C9 0.079(4) 0.055(3) 0.066(4) -0.015(3) -0.029(3) 0.000(3)
C10 0.102(5) 0.058(4) 0.088(5) -0.016(4) -0.037(4) -0.009(3)
C11 0.089(5) 0.073(4) 0.066(4) -0.023(4) -0.033(3) -0.013(3)
C12 0.058(3) 0.069(4) 0.045(3) -0.021(3) -0.012(2) -0.008(3)
C13 0.053(3) 0.054(3) 0.040(3) -0.011(2) -0.009(2) -0.008(2)
C14 0.057(3) 0.074(4) 0.044(3) -0.023(3) -0.013(3) -0.004(3)
C15 0.054(3) 0.063(3) 0.038(3) -0.004(3) -0.020(2) -0.009(2)
C16 0.056(3) 0.047(3) 0.045(3) -0.005(2) -0.015(2) 0.001(2)
C17 0.049(3) 0.054(3) 0.029(2) -0.006(2) -0.006(2) -0.004(2)
C18 0.115(6) 0.051(3) 0.050(3) -0.013(3) -0.037(3) 0.006(3)
C19 0.131(6) 0.043(3) 0.061(4) -0.017(3) -0.044(4) -0.001(3)
C20 0.047(3) 0.047(3) 0.048(3) -0.004(2) -0.010(2) -0.008(2)
C21 0.058(3) 0.058(3) 0.041(3) -0.018(3) -0.010(2) -0.005(2)
C22 0.048(3) 0.057(3) 0.043(3) -0.013(2) -0.015(2) -0.003(2)
C23 0.057(3) 0.059(3) 0.057(3) -0.010(3) -0.010(3) -0.001(3)
C24 0.077(4) 0.053(3) 0.067(4) -0.015(3) -0.009(3) -0.012(3)
C25 0.062(4) 0.070(4) 0.057(3) -0.019(3) -0.015(3) -0.019(3)
C26 0.051(3) 0.067(4) 0.044(3) -0.012(3) -0.010(2) -0.011(3)
C27 0.056(3) 0.053(3) 0.043(3) -0.012(2) -0.009(2) -0.006(2)
C28 0.059(4) 0.073(4) 0.044(3) -0.012(3) -0.013(3) -0.009(3)
C29 0.098(5) 0.047(3) 0.060(4) 0.000(3) -0.015(3) 0.008(3)

loop_
_atom_type_symbol
_atom_type_description
_atom_type_scat_dispersion_real
_atom_type_scat_dispersion_imag
_atom_type_scat_source
C C 0.0033 0.0016 'International Tables Vol C Tables 4.2.6.8 and 6.1.1.4'
Ag Ag -0.8971 1.1015 'International Tables Vol C Tables 4.2.6.8 and 6.1.1.4'
F F 0.0171 0.0103 'International Tables Vol C Tables 4.2.6.8 and 6.1.1.4'
N N 0.0061 0.0033 'International Tables Vol C Tables 4.2.6.8 and 6.1.1.4'
O O 0.0106 0.0060 'International Tables Vol C Tables 4.2.6.8 and 6.1.1.4'
S S 0.1246 0.1234 'International Tables Vol C Tables 4.2.6.8 and 6.1.1.4'
H H 0.0000 0.0000 'International Tables Vol C Tables 4.2.6.8 and 6.1.1.4'

loop_
_geom_angle_atom_site_label_1
_geom_angle_atom_site_label_2
_geom_angle_atom_site_label_3
_geom_angle_site_symmetry_1
_geom_angle_site_symmetry_3
_geom_angle
_geom_angle_publ_flag
N5 Ag1 N1 . . 172.56(17) y
C1 N1 C5 . . 116.7(4) ?
C1 N1 Ag1 . . 120.4(3) ?
C5 N1 Ag1 . . 122.4(4) ?
C6 N2 N3 . . 119.1(5) ?
C6 N2 H29 . . 124(4) ?
N3 N2 H29 . . 116(4) ?
C7 N3 N2 . . 115.2(5) ?
C15 N5 C19 . . 116.4(5) ?
C15 N5 Ag1 . . 122.6(3) ?
C19 N5 Ag1 . . 120.7(4) ?
C20 N6 N7 . . 119.2(5) ?
C20 N6 H28 . . 124(4) ?
N7 N6 H28 . . 116(4) ?
C21 N7 N6 . . 113.5(4) ?
O5 S3 O3 . . 113.8(4) ?
O5 S3 O4 . . 114.0(4) ?
O3 S3 O4 . . 115.9(3) ?
O5 S3 C29 . . 103.2(4) ?
O3 S3 C29 . . 105.1(3) ?
O4 S3 C29 . . 102.8(4) ?
N1 C1 C2 . . 123.6(5) ?
N1 C1 H1 . . 118.2 ?
C2 C1 H1 . . 118.2 ?
C1 C2 C3 . . 118.9(5) ?
C1 C2 H2 . . 120.5 ?
C3 C2 H2 . . 120.5 ?
C4 C3 C2 . . 118.1(5) ?
C4 C3 C6 . . 125.1(4) ?
C2 C3 C6 . . 116.8(4) ?
C3 C4 C5 . . 119.1(5) ?
C3 C4 H4 . . 120.5 ?
C5 C4 H4 . . 120.5 ?
N1 C5 C4 . . 123.6(5) ?
N1 C5 H5 . . 118.2 ?
C4 C5 H5 . . 118.2 ?
O1 C6 N2 . . 124.3(5) ?
O1 C6 C3 . . 120.7(4) ?
N2 C6 C3 . . 114.9(4) ?
N3 C7 C8 . . 121.4(5) ?
N3 C7 H7 . . 119.3 ?
C8 C7 H7 . . 119.3 ?
C9 C8 C13 . . 118.7(5) ?
C9 C8 C7 . . 123.2(5) ?
C13 C8 C7 . . 118.0(5) ?
C10 C9 C8 . . 121.4(6) ?
C10 C9 H9 . . 119.3 ?
C8 C9 H9 . . 119.3 ?
C9 C10 C11 . . 119.9(6) ?
C9 C10 H10 . . 120.0 ?
C11 C10 H10 . . 120.0 ?
C12 C11 C10 . . 119.6(5) ?
C12 C11 H11 . . 120.2 ?
C10 C11 H11 . . 120.2 ?
C11 C12 C13 . . 120.4(5) ?
C11 C12 C14 . . 122.0(5) ?
C13 C12 C14 . . 117.6(5) ?
C8 C13 C12 . . 119.9(5) ?
C8 C13 H13 . . 120.0 ?
C12 C13 H13 . . 120.0 ?
N4 C14 C12 . . 177.3(6) ?
N5 C15 C16 . . 123.6(5) ?
N5 C15 H15 . . 118.2 ?
C16 C15 H15 . . 118.2 ?
C15 C16 C17 . . 119.8(5) ?
C15 C16 H16 . . 120.1 ?
C17 C16 H16 . . 120.1 ?
C18 C17 C16 . . 117.0(5) ?
C18 C17 C20 . . 126.1(5) ?
C16 C17 C20 . . 116.9(4) ?
C19 C18 C17 . . 120.0(5) ?
C19 C18 H18 . . 120.0 ?
C17 C18 H18 . . 120.0 ?
N5 C19 C18 . . 123.1(5) ?
N5 C19 H19 . . 118.4 ?
C18 C19 H19 . . 118.4 ?
O2 C20 N6 . . 124.5(5) ?
O2 C20 C17 . . 120.9(5) ?
N6 C20 C17 . . 114.5(4) ?
N7 C21 C22 . . 120.6(5) ?
N7 C21 H21 . . 119.7 ?
C22 C21 H21 . . 119.7 ?
C27 C22 C23 . . 119.4(5) ?
C27 C22 C21 . . 118.2(5) ?
C23 C22 C21 . . 122.4(5) ?
C24 C23 C22 . . 120.3(6) ?
C24 C23 H23 . . 119.8 ?
C22 C23 H23 . . 119.8 ?
C25 C24 C23 . . 119.7(6) ?
C25 C24 H24 . . 120.2 ?
C23 C24 H24 . . 120.2 ?
C24 C25 C26 . . 120.7(5) ?
C24 C25 H25 . . 119.7 ?
C26 C25 H25 . . 119.7 ?
C25 C26 C27 . . 119.8(5) ?
C25 C26 C28 . . 122.2(5) ?
C27 C26 C28 . . 118.0(5) ?
C22 C27 C26 . . 120.1(5) ?
C22 C27 H27 . . 120.0 ?
C26 C27 H27 . . 120.0 ?
N8 C28 C26 . . 178.7(6) ?
F2 C29 F3 . . 108.7(6) ?
F2 C29 F1 . . 106.0(6) ?
F3 C29 F1 . . 106.0(6) ?
F2 C29 S3 . . 113.5(5) ?
F3 C29 S3 . . 113.9(4) ?
F1 C29 S3 . . 108.1(5) ?

loop_
_geom_bond_atom_site_label_1
_geom_bond_atom_site_label_2
_geom_bond_site_symmetry_2
_geom_bond_distance
_geom_bond_publ_flag
Ag1 N5 . 2.160(4) y
Ag1 N1 . 2.169(4) y
N1 C1 . 1.333(7) ?
N1 C5 . 1.335(7) ?
N2 C6 . 1.354(7) ?
N2 N3 . 1.381(6) ?
N2 H29 . 0.86(6) ?
N3 C7 . 1.278(7) ?
N4 C14 . 1.140(7) ?
N5 C15 . 1.320(7) ?
N5 C19 . 1.351(8) ?
N6 C20 . 1.359(7) ?
N6 N7 . 1.371(6) ?
N6 H28 . 0.90(5) ?
N7 C21 . 1.291(7) ?
N8 C28 . 1.126(8) ?
O1 C6 . 1.215(6) ?
O2 C20 . 1.207(6) ?
O3 S3 . 1.407(4) ?
O4 S3 . 1.432(6) ?
O5 S3 . 1.385(6) ?
S3 C29 . 1.798(7) ?
F1 C29 . 1.347(9) ?
F2 C29 . 1.305(8) ?
F3 C29 . 1.310(7) ?
C1 C2 . 1.371(7) ?
C1 H1 . 0.9500 ?
C2 C3 . 1.389(7) ?
C2 H2 . 0.9500 ?
C3 C4 . 1.371(7) ?
C3 C6 . 1.514(7) ?
C4 C5 . 1.377(7) ?
C4 H4 . 0.9500 ?
C5 H5 . 0.9500 ?
C7 C8 . 1.453(7) ?
C7 H7 . 0.9500 ?
C8 C9 . 1.381(8) ?
C8 C13 . 1.390(7) ?
C9 C10 . 1.379(8) ?
C9 H9 . 0.9500 ?
C10 C11 . 1.389(9) ?
C10 H10 . 0.9500 ?
C11 C12 . 1.370(9) ?
C11 H11 . 0.9500 ?
C12 C13 . 1.404(7) ?
C12 C14 . 1.439(8) ?
C13 H13 . 0.9500 ?
C15 C16 . 1.366(7) ?
C15 H15 . 0.9500 ?
C16 C17 . 1.386(7) ?
C16 H16 . 0.9500 ?
C17 C18 . 1.368(8) ?
C17 C20 . 1.513(7) ?
C18 C19 . 1.365(8) ?
C18 H18 . 0.9500 ?
C19 H19 . 0.9500 ?
C21 C22 . 1.467(7) ?
C21 H21 . 0.9500 ?
C22 C27 . 1.377(7) ?
C22 C23 . 1.399(8) ?
C23 C24 . 1.379(8) ?
C23 H23 . 0.9500 ?
C24 C25 . 1.371(9) ?
C24 H24 . 0.9500 ?
C25 C26 . 1.380(8) ?
C25 H25 . 0.9500 ?
C26 C27 . 1.389(7) ?
C26 C28 . 1.452(8) ?
C27 H27 . 0.9500 ?

loop_
_geom_hbond_atom_site_label_D
_geom_hbond_atom_site_label_H
_geom_hbond_atom_site_label_A
_geom_hbond_site_symmetry_A
_geom_hbond_distance_DH
_geom_hbond_distance_HA
_geom_hbond_distance_DA
_geom_hbond_angle_DHA
_geom_hbond_publ_flag
N2 H29 O5 1_554 0.86(6) 2.27(6) 3.125(9) 173(5) yes
N6 H28 O3 1_655 0.90(5) 2.12(6) 2.982(7) 161(5) yes

loop_
_geom_torsion_atom_site_label_1
_geom_torsion_atom_site_label_2
_geom_torsion_atom_site_label_3
_geom_torsion_atom_site_label_4
_geom_torsion_site_symmetry_1
_geom_torsion_site_symmetry_2
_geom_torsion_site_symmetry_3
_geom_torsion_site_symmetry_4
_geom_torsion
_geom_torsion_publ_flag
C6 N2 N3 C7 . . . . -176.3(5) ?
C20 N6 N7 C21 . . . . -175.6(5) ?
C5 N1 C1 C2 . . . . 0.4(8) ?
Ag1 N1 C1 C2 . . . . -172.1(4) ?
N1 C1 C2 C3 . . . . 0.3(8) ?
C1 C2 C3 C4 . . . . -0.5(8) ?
C1 C2 C3 C6 . . . . 177.1(5) ?
C2 C3 C4 C5 . . . . 0.1(9) ?
C6 C3 C4 C5 . . . . -177.3(5) ?
C1 N1 C5 C4 . . . . -0.9(9) ?
Ag1 N1 C5 C4 . . . . 171.4(5) ?
C3 C4 C5 N1 . . . . 0.7(10) ?
N3 N2 C6 O1 . . . . -0.2(8) ?
N3 N2 C6 C3 . . . . 179.8(4) ?
C4 C3 C6 O1 . . . . 156.7(6) ?
C2 C3 C6 O1 . . . . -20.7(8) ?
C4 C3 C6 N2 . . . . -23.3(8) ?
C2 C3 C6 N2 . . . . 159.3(5) ?
N2 N3 C7 C8 . . . . -177.8(5) ?
N3 C7 C8 C9 . . . . 1.9(9) ?
N3 C7 C8 C13 . . . . -179.5(5) ?
C13 C8 C9 C10 . . . . 0.1(10) ?
C7 C8 C9 C10 . . . . 178.7(6) ?
C8 C9 C10 C11 . . . . -0.6(12) ?
C9 C10 C11 C12 . . . . 1.4(12) ?
C10 C11 C12 C13 . . . . -1.7(10) ?
C10 C11 C12 C14 . . . . 179.2(7) ?
C9 C8 C13 C12 . . . . -0.4(8) ?
C7 C8 C13 C12 . . . . -179.1(5) ?
C11 C12 C13 C8 . . . . 1.2(9) ?
C14 C12 C13 C8 . . . . -179.6(5) ?
C19 N5 C15 C16 . . . . -0.8(9) ?
Ag1 N5 C15 C16 . . . . -175.2(4) ?
N5 C15 C16 C17 . . . . -0.5(9) ?
C15 C16 C17 C18 . . . . 0.3(8) ?
C15 C16 C17 C20 . . . . 179.1(5) ?
C16 C17 C18 C19 . . . . 1.3(10) ?
C20 C17 C18 C19 . . . . -177.5(6) ?
C15 N5 C19 C18 . . . . 2.4(11) ?
Ag1 N5 C19 C18 . . . . 176.9(6) ?
C17 C18 C19 N5 . . . . -2.7(12) ?
N7 N6 C20 O2 . . . . 3.5(8) ?
N7 N6 C20 C17 . . . . -177.5(4) ?
C18 C17 C20 O2 . . . . 174.2(6) ?
C16 C17 C20 O2 . . . . -4.5(8) ?
C18 C17 C20 N6 . . . . -4.8(8) ?
C16 C17 C20 N6 . . . . 176.4(5) ?
N6 N7 C21 C22 . . . . -178.9(5) ?
N7 C21 C22 C27 . . . . -174.4(5) ?
N7 C21 C22 C23 . . . . 4.1(8) ?
C27 C22 C23 C24 . . . . 0.8(9) ?
C21 C22 C23 C24 . . . . -177.6(5) ?
C22 C23 C24 C25 . . . . 0.8(9) ?
C23 C24 C25 C26 . . . . -2.4(10) ?
C24 C25 C26 C27 . . . . 2.5(9) ?
C24 C25 C26 C28 . . . . -179.8(6) ?
C23 C22 C27 C26 . . . . -0.8(8) ?
C21 C22 C27 C26 . . . . 177.7(5) ?
C25 C26 C27 C22 . . . . -0.9(8) ?
C28 C26 C27 C22 . . . . -178.6(5) ?
O5 S3 C29 F2 . . . . 66.4(6) ?
O3 S3 C29 F2 . . . . -53.2(6) ?
O4 S3 C29 F2 . . . . -174.8(5) ?
O5 S3 C29 F3 . . . . -58.8(7) ?
O3 S3 C29 F3 . . . . -178.3(5) ?
O4 S3 C29 F3 . . . . 60.0(7) ?
O5 S3 C29 F1 . . . . -176.3(5) ?
O3 S3 C29 F1 . . . . 64.1(6) ?
O4 S3 C29 F1 . . . . -57.6(6) ?
